data_7034036
loop_
_publ_author_name
'Bai, Shi-Qiang'
'Jiang, Lu'
'Young, David James'
'Hor, T. S. Andy'

_publ_section_title
;
 Luminescent [Cu4I4] aggregates and [Cu3I3]-cyclic coordination polymers
 supported by quinolyl-triazoles.
;
_journal_issue 13
_journal_name_full 'Dalton transactions (Cambridge, England : 2003)'
_journal_page_first 6075
_journal_page_last 6081
_journal_paper_doi 10.1039/c4dt03648d
_journal_volume 44
_journal_year 2015
_chemical_formula_sum 'C14 H14 Cu2 I2 N4 O'
_chemical_formula_weight 635.17
_chemical_name_systematic
;
 ?
;
_space_group_crystal_system monoclinic
_space_group_IT_number 14
_space_group_name_Hall '-P 2ybc'
_space_group_name_H-M_alt 'P 1 21/c 1'
_symmetry_space_group_name_Hall '-P 2ybc'
_symmetry_space_group_name_H-M 'P 1 21/c 1'
_atom_sites_solution_hydrogens geom
_audit_creation_method SHELXL-2014
_audit_update_record
;
2014-11-27 deposited with the CCDC.
2015-02-12 downloaded from the CCDC.
;
_cell_angle_alpha 90
_cell_angle_beta 105.3020(10)
_cell_angle_gamma 90
_cell_formula_units_Z 4
_cell_length_a 21.4131(8)
_cell_length_b 4.2319(2)
_cell_length_c 19.1375(7)
_cell_measurement_reflns_used 9353
_cell_measurement_temperature 100(2)
_cell_measurement_theta_max 36.30
_cell_measurement_theta_min 3.33
_cell_volume 1672.72(12)
_computing_cell_refinement 'Bruker DUO'
_computing_data_collection 'Bruker DUO'
_computing_data_reduction 'Bruker SAINT'
_computing_molecular_graphics 'Bruker SHELXTL'
_computing_publication_material 'Bruker SHELXTL'
_computing_structure_refinement 'Bruker SHELXTL'
_computing_structure_solution 'Bruker SHELXTL'
_diffrn_ambient_temperature 100(2)
_diffrn_measured_fraction_theta_full 1.000
_diffrn_measured_fraction_theta_max 0.998
_diffrn_measurement_device_type 'APEX DUO'
_diffrn_measurement_method 'phi and omega scans'
_diffrn_radiation_type MoK\a
_diffrn_radiation_wavelength 0.71073
_diffrn_reflns_av_R_equivalents 0.0248
_diffrn_reflns_av_unetI/netI 0.0156
_diffrn_reflns_Laue_measured_fraction_full 1.000
_diffrn_reflns_Laue_measured_fraction_max 0.998
_diffrn_reflns_limit_h_max 35
_diffrn_reflns_limit_h_min -35
_diffrn_reflns_limit_k_max 7
_diffrn_reflns_limit_k_min -2
_diffrn_reflns_limit_l_max 31
_diffrn_reflns_limit_l_min -31
_diffrn_reflns_number 61124
_diffrn_reflns_point_group_measured_fraction_full 1.000
_diffrn_reflns_point_group_measured_fraction_max 0.998
_diffrn_reflns_theta_full 25.242
_diffrn_reflns_theta_max 36.345
_diffrn_reflns_theta_min 1.972
_diffrn_source 'sealed tube'
_exptl_absorpt_coefficient_mu 6.241
_exptl_absorpt_correction_T_max 0.7471
_exptl_absorpt_correction_T_min 0.3988
_exptl_absorpt_correction_type multi-scan
_exptl_absorpt_process_details 'SADABS, (Sheldrick 2008)'
_exptl_crystal_colour yellow
_exptl_crystal_density_diffrn 2.522
_exptl_crystal_density_method 'not measured'
_exptl_crystal_description block
_exptl_crystal_F_000 1192
_exptl_crystal_size_max 0.420
_exptl_crystal_size_mid 0.160
_exptl_crystal_size_min 0.140
_refine_diff_density_max 1.691
_refine_diff_density_min -1.508
_refine_diff_density_rms 0.143
_refine_ls_extinction_method none
_refine_ls_goodness_of_fit_ref 1.187
_refine_ls_hydrogen_treatment constr
_refine_ls_matrix_type full
_refine_ls_number_parameters 208
_refine_ls_number_reflns 8082
_refine_ls_number_restraints 0
_refine_ls_restrained_S_all 1.187
_refine_ls_R_factor_all 0.0277
_refine_ls_R_factor_gt 0.0249
_refine_ls_shift/su_max 0.010
_refine_ls_shift/su_mean 0.000
_refine_ls_structure_factor_coef Fsqd
_refine_ls_weighting_details 'w=1/[\s^2^(Fo^2^)+(0.0154P)^2^+3.6657P] where P=(Fo^2^+2Fc^2^)/3'
_refine_ls_weighting_scheme calc
_refine_ls_wR_factor_gt 0.0531
_refine_ls_wR_factor_ref 0.0544
_reflns_Friedel_coverage 0.000
_reflns_number_gt 7555
_reflns_number_total 8082
_reflns_threshold_expression 'I > 2\s(I)'
_cod_data_source_file c4dt03648d1.cif
_cod_data_source_block 6
_cod_depositor_comments 'Adding full bibliography for 7034031--7034037.cif.'
_cod_database_code 7034036
_shelx_space_group_comment
;
The symmetry employed for this shelxl refinement is uniquely defined
by the following loop, which should always be used as a source of
symmetry information in preference to the above space-group names.
They are only intended as comments.
;
_shelx_estimated_absorpt_t_min 0.179
_shelx_estimated_absorpt_t_max 0.475
_shelxl_version_number 2014-3

loop_
_space_group_symop_operation_xyz
'x, y, z'
'-x, y+1/2, -z+1/2'
'-x, -y, -z'
'x, -y-1/2, z-1/2'

loop_
_atom_site_label
_atom_site_type_symbol
_atom_site_fract_x
_atom_site_fract_y
_atom_site_fract_z
_atom_site_U_iso_or_equiv
_atom_site_adp_type
_atom_site_occupancy
_atom_site_site_symmetry_order
_atom_site_calc_flag
_atom_site_refinement_flags_posn
_atom_site_refinement_flags_adp
Cu1 Cu 0.29588(2) 0.01754(6) 0.94321(2) 0.01192(4) Uani 1 1 d . .
Cu2 Cu 0.18497(2) 0.47231(6) 1.01354(2) 0.01454(4) Uani 1 1 d . .
I1 I 0.31661(2) 0.53408(3) 1.02602(2) 0.00994(2) Uani 1 1 d . .
I2 I 0.14907(2) 0.95414(3) 1.07298(2) 0.01318(3) Uani 1 1 d . .
N1 N 0.32293(7) 0.0668(4) 0.84706(8) 0.0112(2) Uani 1 1 d . .
N2 N 0.17657(7) 0.0690(4) 0.82004(8) 0.0113(2) Uani 1 1 d . .
N3 N 0.20029(7) 0.1339(4) 0.89026(8) 0.0112(2) Uani 1 1 d . .
N4 N 0.16050(7) 0.3348(4) 0.90854(8) 0.0108(2) Uani 1 1 d . .
C1 C 0.43098(9) 0.2217(5) 0.91113(10) 0.0164(3) Uani 1 1 d . .
H1A H 0.4254 0.1270 0.9541 0.020 Uiso 1 1 calc R U
C2 C 0.48849(10) 0.3665(6) 0.91147(12) 0.0205(4) Uani 1 1 d . .
H2A H 0.5229 0.3658 0.9545 0.025 Uiso 1 1 calc R U
C3 C 0.49711(10) 0.5161(6) 0.84884(13) 0.0214(4) Uani 1 1 d . .
H3A H 0.5367 0.6205 0.8505 0.026 Uiso 1 1 calc R U
C4 C 0.44877(10) 0.5117(5) 0.78575(12) 0.0189(4) Uani 1 1 d . .
H4A H 0.4548 0.6147 0.7439 0.023 Uiso 1 1 calc R U
C5 C 0.38952(9) 0.3533(5) 0.78263(10) 0.0133(3) Uani 1 1 d . .
C6 C 0.38009(8) 0.2140(5) 0.84659(9) 0.0118(3) Uani 1 1 d . .
C7 C 0.33985(10) 0.3232(5) 0.71765(10) 0.0163(3) Uani 1 1 d . .
H7A H 0.3443 0.4174 0.6742 0.020 Uiso 1 1 calc R U
C8 C 0.28524(9) 0.1561(5) 0.71829(10) 0.0149(3) Uani 1 1 d . .
H8A H 0.2525 0.1214 0.6746 0.018 Uiso 1 1 calc R U
C9 C 0.27823(8) 0.0365(4) 0.78430(9) 0.0116(3) Uani 1 1 d . .
C10 C 0.21607(9) -0.1309(5) 0.78582(10) 0.0138(3) Uani 1 1 d . .
H10A H 0.1913 -0.1824 0.7357 0.017 Uiso 1 1 calc R U
H10B H 0.2265 -0.3312 0.8131 0.017 Uiso 1 1 calc R U
C11 C 0.12051(8) 0.2277(5) 0.79214(10) 0.0125(3) Uani 1 1 d . .
H11A H 0.0942 0.2235 0.7437 0.015 Uiso 1 1 calc R U
C12 C 0.11011(8) 0.3968(4) 0.84970(9) 0.0111(3) Uani 1 1 d . .
C13 C 0.05667(9) 0.6127(5) 0.85652(11) 0.0145(3) Uani 1 1 d . .
H13A H 0.0343 0.6943 0.8079 0.017 Uiso 1 1 calc R U
H13B H 0.0757 0.7955 0.8870 0.017 Uiso 1 1 calc R U
C14 C 0.00703(9) 0.4554(5) 0.88933(11) 0.0164(3) Uani 1 1 d . .
H14A H 0.0293 0.3287 0.9322 0.020 Uiso 1 1 calc R U
H14B H -0.0196 0.6180 0.9050 0.020 Uiso 1 1 calc R U
O1 O -0.03304(7) 0.2565(4) 0.83570(9) 0.0201(3) Uani 1 1 d . .
H1B H -0.0607 0.1675 0.8530 0.030 Uiso 1 1 calc R U

loop_
_atom_site_aniso_label
_atom_site_aniso_U_11
_atom_site_aniso_U_22
_atom_site_aniso_U_33
_atom_site_aniso_U_23
_atom_site_aniso_U_13
_atom_site_aniso_U_12
Cu1 0.01234(9) 0.01377(10) 0.00965(9) 0.00200(7) 0.00289(7) 0.00113(7)
Cu2 0.01720(10) 0.01562(11) 0.01135(9) -0.00161(7) 0.00472(8) 0.00068(8)
I1 0.00965(4) 0.01038(5) 0.00932(4) 0.00087(3) 0.00165(3) -0.00014(3)
I2 0.01596(5) 0.01152(5) 0.01450(5) -0.00014(3) 0.00832(4) -0.00051(3)
N1 0.0108(6) 0.0132(6) 0.0104(6) -0.0003(5) 0.0044(5) -0.0004(5)
N2 0.0102(6) 0.0138(7) 0.0098(6) -0.0020(5) 0.0024(4) -0.0020(5)
N3 0.0096(6) 0.0143(6) 0.0089(6) -0.0008(5) 0.0014(4) 0.0008(5)
N4 0.0092(6) 0.0122(6) 0.0111(6) 0.0010(5) 0.0028(5) 0.0013(4)
C1 0.0124(7) 0.0249(10) 0.0119(7) -0.0029(6) 0.0030(6) 0.0006(6)
C2 0.0111(7) 0.0326(11) 0.0179(8) -0.0072(8) 0.0041(6) -0.0018(7)
C3 0.0141(8) 0.0283(11) 0.0243(9) -0.0077(8) 0.0093(7) -0.0059(7)
C4 0.0180(8) 0.0222(10) 0.0194(9) -0.0021(7) 0.0103(7) -0.0050(7)
C5 0.0146(7) 0.0154(8) 0.0117(7) -0.0017(6) 0.0064(6) -0.0006(6)
C6 0.0103(6) 0.0155(8) 0.0104(6) -0.0011(5) 0.0043(5) 0.0004(5)
C7 0.0192(8) 0.0200(9) 0.0109(7) 0.0008(6) 0.0059(6) -0.0014(6)
C8 0.0155(7) 0.0201(9) 0.0089(6) -0.0006(6) 0.0029(6) -0.0008(6)
C9 0.0111(6) 0.0135(7) 0.0106(6) -0.0032(5) 0.0037(5) -0.0004(5)
C10 0.0138(7) 0.0148(8) 0.0139(7) -0.0061(6) 0.0055(6) -0.0037(6)
C11 0.0089(6) 0.0161(8) 0.0112(7) 0.0000(5) 0.0001(5) -0.0024(5)
C12 0.0087(6) 0.0125(7) 0.0116(6) 0.0012(5) 0.0020(5) -0.0011(5)
C13 0.0101(7) 0.0144(8) 0.0190(8) 0.0029(6) 0.0038(6) 0.0008(5)
C14 0.0123(7) 0.0209(9) 0.0176(8) 0.0016(6) 0.0066(6) 0.0017(6)
O1 0.0131(6) 0.0266(8) 0.0211(7) 0.0015(6) 0.0051(5) -0.0044(5)

loop_
_atom_type_symbol
_atom_type_description
_atom_type_scat_dispersion_real
_atom_type_scat_dispersion_imag
_atom_type_scat_source
C C 0.0033 0.0016 'International Tables Vol C Tables 4.2.6.8 and 6.1.1.4'
H H 0.0000 0.0000 'International Tables Vol C Tables 4.2.6.8 and 6.1.1.4'
N N 0.0061 0.0033 'International Tables Vol C Tables 4.2.6.8 and 6.1.1.4'
O O 0.0106 0.0060 'International Tables Vol C Tables 4.2.6.8 and 6.1.1.4'
Cu Cu 0.3201 1.2651 'International Tables Vol C Tables 4.2.6.8 and 6.1.1.4'
I I -0.4742 1.8119 'International Tables Vol C Tables 4.2.6.8 and 6.1.1.4'

loop_
_geom_angle_atom_site_label_1
_geom_angle_atom_site_label_2
_geom_angle_atom_site_label_3
_geom_angle
_geom_angle_site_symmetry_1
_geom_angle_site_symmetry_3
N1 Cu1 N3 90.75(6) . .
N1 Cu1 I1 125.86(5) . 1_545
N3 Cu1 I1 118.52(5) . 1_545
N1 Cu1 I1 113.70(5) . .
N3 Cu1 I1 94.77(5) . .
I1 Cu1 I1 108.261(9) 1_545 .
N4 Cu2 I2 130.03(5) . .
N4 Cu2 I2 99.12(5) . 1_545
I2 Cu2 I2 108.149(10) . 1_545
N4 Cu2 I1 95.93(4) . .
I2 Cu2 I1 107.752(10) . .
I2 Cu2 I1 116.079(10) 1_545 .
Cu1 I1 Cu1 108.259(10) 1_565 .
Cu1 I1 Cu2 90.905(8) 1_565 .
Cu1 I1 Cu2 82.288(8) . .
Cu2 I2 Cu2 108.150(10) . 1_565
C9 N1 C6 117.85(15) . .
C9 N1 Cu1 119.16(12) . .
C6 N1 Cu1 120.48(12) . .
N3 N2 C11 110.91(15) . .
N3 N2 C10 117.22(15) . .
C11 N2 C10 131.64(16) . .
N4 N3 N2 107.46(14) . .
N4 N3 Cu1 130.11(12) . .
N2 N3 Cu1 120.27(11) . .
N3 N4 C12 109.37(15) . .
N3 N4 Cu2 115.72(11) . .
C12 N4 Cu2 134.89(12) . .
C2 C1 C6 119.81(19) . .
C2 C1 H1A 120.1 . .
C6 C1 H1A 120.1 . .
C1 C2 C3 120.96(19) . .
C1 C2 H2A 119.5 . .
C3 C2 H2A 119.5 . .
C4 C3 C2 120.39(19) . .
C4 C3 H3A 119.8 . .
C2 C3 H3A 119.8 . .
C3 C4 C5 120.18(19) . .
C3 C4 H4A 119.9 . .
C5 C4 H4A 119.9 . .
C7 C5 C6 118.43(17) . .
C7 C5 C4 122.38(17) . .
C6 C5 C4 119.18(17) . .
N1 C6 C1 119.08(16) . .
N1 C6 C5 121.52(16) . .
C1 C6 C5 119.39(17) . .
C8 C7 C5 119.02(17) . .
C8 C7 H7A 120.5 . .
C5 C7 H7A 120.5 . .
C7 C8 C9 119.21(17) . .
C7 C8 H8A 120.4 . .
C9 C8 H8A 120.4 . .
N1 C9 C8 123.73(17) . .
N1 C9 C10 117.02(16) . .
C8 C9 C10 119.24(16) . .
N2 C10 C9 110.61(15) . .
N2 C10 H10A 109.5 . .
C9 C10 H10A 109.5 . .
N2 C10 H10B 109.5 . .
C9 C10 H10B 109.5 . .
H10A C10 H10B 108.1 . .
N2 C11 C12 104.78(15) . .
N2 C11 H11A 127.6 . .
C12 C11 H11A 127.6 . .
N4 C12 C11 107.47(15) . .
N4 C12 C13 120.13(16) . .
C11 C12 C13 132.40(16) . .
C12 C13 C14 113.70(16) . .
C12 C13 H13A 108.8 . .
C14 C13 H13A 108.8 . .
C12 C13 H13B 108.8 . .
C14 C13 H13B 108.8 . .
H13A C13 H13B 107.7 . .
O1 C14 C13 108.32(16) . .
O1 C14 H14A 110.0 . .
C13 C14 H14A 110.0 . .
O1 C14 H14B 110.0 . .
C13 C14 H14B 110.0 . .
H14A C14 H14B 108.4 . .
C14 O1 H1B 109.5 . .

loop_
_geom_bond_atom_site_label_1
_geom_bond_atom_site_label_2
_geom_bond_distance
_geom_bond_site_symmetry_2
Cu1 N1 2.0801(15) .
Cu1 N3 2.0891(15) .
Cu1 I1 2.5541(3) 1_545
Cu1 I1 2.6676(3) .
Cu2 N4 2.0237(16) .
Cu2 I2 2.5503(3) .
Cu2 I2 2.6749(3) 1_545
Cu2 I1 2.7779(3) .
I1 Cu1 2.5541(3) 1_565
I2 Cu2 2.6749(3) 1_565
N1 C9 1.330(2) .
N1 C6 1.376(2) .
N2 N3 1.334(2) .
N2 C11 1.356(2) .
N2 C10 1.467(2) .
N3 N4 1.315(2) .
N4 C12 1.364(2) .
C1 C2 1.374(3) .
C1 C6 1.415(3) .
C1 H1A 0.9500 .
C2 C3 1.410(3) .
C2 H2A 0.9500 .
C3 C4 1.368(3) .
C3 H3A 0.9500 .
C4 C5 1.422(3) .
C4 H4A 0.9500 .
C5 C7 1.413(3) .
C5 C6 1.420(3) .
C7 C8 1.369(3) .
C7 H7A 0.9500 .
C8 C9 1.405(3) .
C8 H8A 0.9500 .
C9 C10 1.515(3) .
C10 H10A 0.9900 .
C10 H10B 0.9900 .
C11 C12 1.380(3) .
C11 H11A 0.9500 .
C12 C13 1.497(3) .
C13 C14 1.523(3) .
C13 H13A 0.9900 .
C13 H13B 0.9900 .
C14 O1 1.426(3) .
C14 H14A 0.9900 .
C14 H14B 0.9900 .
O1 H1B 0.8400 .

loop_
_geom_torsion_atom_site_label_1
_geom_torsion_atom_site_label_2
_geom_torsion_atom_site_label_3
_geom_torsion_atom_site_label_4
_geom_torsion
C11 N2 N3 N4 -0.3(2)
C10 N2 N3 N4 174.87(15)
C11 N2 N3 Cu1 -165.21(12)
C10 N2 N3 Cu1 9.9(2)
N2 N3 N4 C12 0.8(2)
Cu1 N3 N4 C12 163.72(13)
N2 N3 N4 Cu2 179.62(11)
Cu1 N3 N4 Cu2 -17.5(2)
C6 C1 C2 C3 1.8(3)
C1 C2 C3 C4 -1.9(4)
C2 C3 C4 C5 -0.6(3)
C3 C4 C5 C7 -175.5(2)
C3 C4 C5 C6 3.1(3)
C9 N1 C6 C1 -173.76(18)
Cu1 N1 C6 C1 24.4(2)
C9 N1 C6 C5 5.2(3)
Cu1 N1 C6 C5 -156.73(14)
C2 C1 C6 N1 179.70(19)
C2 C1 C6 C5 0.8(3)
C7 C5 C6 N1 -3.4(3)
C4 C5 C6 N1 177.91(18)
C7 C5 C6 C1 175.53(19)
C4 C5 C6 C1 -3.2(3)
C6 C5 C7 C8 -1.3(3)
C4 C5 C7 C8 177.3(2)
C5 C7 C8 C9 4.0(3)
C6 N1 C9 C8 -2.4(3)
Cu1 N1 C9 C8 159.78(15)
C6 N1 C9 C10 179.06(16)
Cu1 N1 C9 C10 -18.8(2)
C7 C8 C9 N1 -2.3(3)
C7 C8 C9 C10 176.27(18)
N3 N2 C10 C9 -65.8(2)
C11 N2 C10 C9 108.1(2)
N1 C9 C10 N2 72.1(2)
C8 C9 C10 N2 -106.57(19)
N3 N2 C11 C12 -0.3(2)
C10 N2 C11 C12 -174.56(18)
N3 N4 C12 C11 -1.0(2)
Cu2 N4 C12 C11 -179.50(14)
N3 N4 C12 C13 178.25(16)
Cu2 N4 C12 C13 -0.2(3)
N2 C11 C12 N4 0.8(2)
N2 C11 C12 C13 -178.34(19)
N4 C12 C13 C14 -79.8(2)
C11 C12 C13 C14 99.2(2)
C12 C13 C14 O1 -75.3(2)
